data_4109885
loop_
_publ_author_name
'Michael Seitz'
'Allen G. Oliver'
'Kenneth N. Raymond'

_publ_section_title
;
 The Lanthanide Contraction Revisited
;
_journal_name_full 'Journal of the American Chemical Society'
_journal_page_first 11153
_journal_page_last 11160
_journal_paper_doi 10.1021/ja072750f
_journal_volume 129
_journal_year 2007
_chemical_formula_sum 'C36 H34 Eu N7 O11'
_chemical_formula_weight 892.66
_chemical_name_systematic
;
 ?
;
_space_group_IT_number 14
_symmetry_cell_setting monoclinic
_symmetry_space_group_name_Hall '-P 2ybc'
_symmetry_space_group_name_H-M 'P 1 21/c 1'
_atom_sites_solution_hydrogens geom
_atom_sites_solution_primary direct
_atom_sites_solution_secondary difmap
_audit_creation_method SHELXL-97
_cell_angle_alpha 90.00
_cell_angle_beta 96.470(4)
_cell_angle_gamma 90.00
_cell_formula_units_Z 4
_cell_length_a 12.380(3)
_cell_length_b 26.314(5)
_cell_length_c 10.612(2)
_cell_measurement_reflns_used 822
_cell_measurement_temperature 158(2)
_cell_measurement_theta_max 15.66
_cell_measurement_theta_min 2.48
_cell_volume 3435.0(12)
_computing_cell_refinement 'SAINT 7.07B (Bruker, 2006)'
_computing_data_collection 'APEX V6.5.31 (Bruker, 2006)'
_computing_data_reduction 'SAINT 7.07B (Bruker, 2006)'
_computing_structure_refinement 'SHELXL-97 (Sheldrick, 1997)'
_computing_structure_solution 'SIR92 (Altomare et al., 1993)'
_diffrn_ambient_temperature 158(2)
_diffrn_detector_area_resol_mean 83.66
_diffrn_measured_fraction_theta_full 0.988
_diffrn_measured_fraction_theta_max 0.988
_diffrn_measurement_device_type 'Bruker APEX-I'
_diffrn_measurement_method \w/2\q-scans
_diffrn_radiation_monochromator graphite
_diffrn_radiation_source 'fine-focus sealed tube'
_diffrn_radiation_type MoK\a
_diffrn_radiation_wavelength 0.71073
_diffrn_reflns_av_R_equivalents 0.0992
_diffrn_reflns_av_sigmaI/netI 0.1441
_diffrn_reflns_limit_h_max 11
_diffrn_reflns_limit_h_min -15
_diffrn_reflns_limit_k_max 32
_diffrn_reflns_limit_k_min -29
_diffrn_reflns_limit_l_max 13
_diffrn_reflns_limit_l_min -13
_diffrn_reflns_number 19433
_diffrn_reflns_theta_full 26.37
_diffrn_reflns_theta_max 26.37
_diffrn_reflns_theta_min 1.55
_diffrn_standards_decay_% 0
_diffrn_standards_number 0
_exptl_absorpt_coefficient_mu 1.902
_exptl_absorpt_correction_T_max 0.927
_exptl_absorpt_correction_T_min 0.749
_exptl_absorpt_correction_type multi-scan
_exptl_absorpt_process_details '(SADABS; Bruker, 2005)'
_exptl_crystal_colour colorless
_exptl_crystal_density_diffrn 1.726
_exptl_crystal_description plate
_exptl_crystal_F_000 1800
_exptl_crystal_size_max 0.15
_exptl_crystal_size_mid 0.07
_exptl_crystal_size_min 0.04
_refine_diff_density_max 1.360
_refine_diff_density_min -0.751
_refine_diff_density_rms 0.163
_refine_ls_extinction_method none
_refine_ls_goodness_of_fit_ref 1.008
_refine_ls_hydrogen_treatment constr
_refine_ls_matrix_type full
_refine_ls_number_parameters 496
_refine_ls_number_reflns 6936
_refine_ls_number_restraints 0
_refine_ls_restrained_S_all 1.008
_refine_ls_R_factor_all 0.1120
_refine_ls_R_factor_gt 0.0584
_refine_ls_shift/su_max 0.001
_refine_ls_shift/su_mean 0.000
_refine_ls_structure_factor_coef Fsqd
_refine_ls_weighting_details 'calc w=1/[\s^2^(Fo^2^)+(0.0359P)^2^+0.0000P] where P=(Fo^2^+2Fc^2^)/3'
_refine_ls_weighting_scheme calc
_refine_ls_wR_factor_gt 0.1183
_refine_ls_wR_factor_ref 0.1345
_reflns_number_gt 4280
_reflns_number_total 6936
_reflns_threshold_expression >2sigma(I)
_cod_data_source_file ja072750fsi20070419_055759.cif
_cod_data_source_block tren_eu
_cod_database_code 4109885

loop_
_symmetry_equiv_pos_as_xyz
'x, y, z'
'-x, y+1/2, -z+1/2'
'-x, -y, -z'
'x, -y-1/2, z-1/2'

loop_
_atom_site_label
_atom_site_type_symbol
_atom_site_fract_x
_atom_site_fract_y
_atom_site_fract_z
_atom_site_U_iso_or_equiv
_atom_site_adp_type
_atom_site_occupancy
_atom_site_symmetry_multiplicity
_atom_site_calc_flag
_atom_site_refinement_flags
C1 C 0.8985(7) 0.8483(3) -0.1973(7) 0.0297(19) Uani 1 1 d .
H25A H 0.9196 0.8310 -0.2714 0.036 Uiso 1 1 calc R
H25B H 0.9343 0.8812 -0.1916 0.036 Uiso 1 1 calc R
C2 C 0.7762(7) 0.8562(3) -0.2133(6) 0.034(2) Uani 1 1 d .
H26A H 0.7537 0.8673 -0.2994 0.041 Uiso 1 1 calc R
H26B H 0.7410 0.8239 -0.2012 0.041 Uiso 1 1 calc R
C3 C 0.6950(6) 0.9368(3) -0.1598(7) 0.0280(19) Uani 1 1 d .
C4 C 0.6671(6) 0.9727(3) -0.0596(7) 0.0212(17) Uani 1 1 d .
C5 C 0.6550(6) 1.0232(3) -0.0853(7) 0.0267(19) Uani 1 1 d .
H29 H 0.6684 1.0352 -0.1644 0.032 Uiso 1 1 calc R
C6 C 0.6226(6) 1.0579(3) 0.0050(7) 0.0233(17) Uani 1 1 d .
C7 C 0.6099(7) 1.1103(3) -0.0202(7) 0.035(2) Uani 1 1 d .
H31 H 0.6261 1.1233 -0.0974 0.042 Uiso 1 1 calc R
C8 C 0.5744(8) 1.1420(3) 0.0674(8) 0.041(2) Uani 1 1 d .
H32 H 0.5659 1.1764 0.0498 0.050 Uiso 1 1 calc R
C9 C 0.5510(7) 1.1231(3) 0.1816(8) 0.037(2) Uani 1 1 d .
H33 H 0.5246 1.1451 0.2395 0.044 Uiso 1 1 calc R
C10 C 0.5657(7) 1.0721(3) 0.2139(7) 0.031(2) Uani 1 1 d .
H34 H 0.5513 1.0601 0.2927 0.038 Uiso 1 1 calc R
C11 C 0.6026(6) 1.0397(3) 0.1250(6) 0.0192(16) Uani 1 1 d .
C12 C 0.6213(6) 0.9874(3) 0.1553(7) 0.0233(18) Uani 1 1 d .
C13 C 1.0503(7) 0.8297(3) -0.0441(8) 0.036(2) Uani 1 1 d .
H1A H 1.0882 0.8311 -0.1193 0.043 Uiso 1 1 calc R
H1B H 1.0816 0.8021 0.0084 0.043 Uiso 1 1 calc R
C14 C 1.0695(7) 0.8781(3) 0.0268(8) 0.035(2) Uani 1 1 d .
H2A H 1.1469 0.8851 0.0369 0.042 Uiso 1 1 calc R
H2B H 1.0340 0.9054 -0.0236 0.042 Uiso 1 1 calc R
C15 C 1.0989(7) 0.8857(3) 0.2596(8) 0.0324(19) Uani 1 1 d .
C16 C 1.0500(7) 0.8984(3) 0.3794(7) 0.0288(19) Uani 1 1 d .
C17 C 1.1195(7) 0.9156(3) 0.4789(8) 0.034(2) Uani 1 1 d .
H5 H 1.1941 0.9124 0.4773 0.040 Uiso 1 1 calc R
C18 C 1.0776(7) 0.9390(3) 0.5876(7) 0.034(2) Uani 1 1 d .
C19 C 1.1481(7) 0.9564(3) 0.6901(8) 0.041(2) Uani 1 1 d .
H7 H 1.2228 0.9516 0.6930 0.050 Uiso 1 1 calc R
C20 C 1.1037(8) 0.9815(3) 0.7890(8) 0.047(3) Uani 1 1 d .
H8 H 1.1496 0.9927 0.8588 0.057 Uiso 1 1 calc R
C21 C 0.9950(7) 0.9896(3) 0.7849(7) 0.035(2) Uani 1 1 d .
H9 H 0.9677 1.0071 0.8506 0.042 Uiso 1 1 calc R
C22 C 0.9243(7) 0.9719(3) 0.6832(7) 0.0275(19) Uani 1 1 d .
H10 H 0.8500 0.9776 0.6805 0.033 Uiso 1 1 calc R
C23 C 0.9669(7) 0.9450(3) 0.5831(6) 0.0241(18) Uani 1 1 d .
C24 C 0.8941(7) 0.9256(3) 0.4803(7) 0.0227(17) Uani 1 1 d .
C25 C 0.9184(7) 0.7636(3) -0.1065(7) 0.031(2) Uani 1 1 d .
H13A H 0.9807 0.7499 -0.1429 0.037 Uiso 1 1 calc R
H13B H 0.8547 0.7587 -0.1674 0.037 Uiso 1 1 calc R
C26 C 0.9038(6) 0.7353(3) 0.0120(7) 0.0278(19) Uani 1 1 d .
H14A H 0.9048 0.6991 -0.0050 0.033 Uiso 1 1 calc R
H14B H 0.9641 0.7429 0.0757 0.033 Uiso 1 1 calc R
C27 C 0.7139(6) 0.7206(3) 0.0354(6) 0.0201(17) Uani 1 1 d .
C28 C 0.6100(6) 0.7375(3) 0.0850(6) 0.0226(17) Uani 1 1 d .
C29 C 0.5170(7) 0.7111(3) 0.0544(6) 0.0255(18) Uani 1 1 d .
H17 H 0.5188 0.6832 0.0010 0.031 Uiso 1 1 calc R
C30 C 0.4170(6) 0.7237(3) 0.0993(6) 0.0222(17) Uani 1 1 d .
C31 C 0.3220(7) 0.6953(3) 0.0700(7) 0.0290(19) Uani 1 1 d .
H19 H 0.3223 0.6675 0.0162 0.035 Uiso 1 1 calc R
C32 C 0.2306(8) 0.7080(3) 0.1187(8) 0.037(2) Uani 1 1 d .
H20 H 0.1685 0.6883 0.0998 0.045 Uiso 1 1 calc R
C33 C 0.2272(7) 0.7510(3) 0.1990(8) 0.040(2) Uani 1 1 d .
H21 H 0.1632 0.7598 0.2318 0.048 Uiso 1 1 calc R
C34 C 0.3206(6) 0.7798(3) 0.2279(7) 0.0291(19) Uani 1 1 d .
H22 H 0.3198 0.8080 0.2806 0.035 Uiso 1 1 calc R
C35 C 0.4154(6) 0.7662(3) 0.1775(6) 0.0234(18) Uani 1 1 d .
C36 C 0.5125(6) 0.7970(3) 0.2076(6) 0.0186(16) Uani 1 1 d .
N1 N 0.9350(5) 0.8184(2) -0.0830(6) 0.0289(16) Uani 1 1 d .
N2 N 0.7396(5) 0.8930(2) -0.1259(5) 0.0306(16) Uani 1 1 d .
H6 H 0.7477 0.8856 -0.0464 0.037 Uiso 1 1 calc R
N3 N 0.6548(5) 0.9563(2) 0.0648(5) 0.0231(14) Uani 1 1 d .
N4 N 1.0304(5) 0.8788(2) 0.1536(6) 0.0312(16) Uani 1 1 d .
H2 H 0.9623 0.8746 0.1595 0.037 Uiso 1 1 calc R
N5 N 0.9382(5) 0.9025(2) 0.3859(5) 0.0245(15) Uani 1 1 d .
N6 N 0.8030(5) 0.7482(2) 0.0613(5) 0.0244(15) Uani 1 1 d .
H4 H 0.8009 0.7746 0.1089 0.029 Uiso 1 1 calc R
N7 N 0.6059(5) 0.7804(2) 0.1625(5) 0.0218(15) Uani 1 1 d .
O1 O 0.6758(5) 0.9507(2) -0.2730(5) 0.0356(14) Uani 1 1 d .
O2 O 0.6758(4) 0.90715(18) 0.0997(4) 0.0274(13) Uani 1 1 d .
O3 O 0.6124(4) 0.96790(18) 0.2637(4) 0.0261(12) Uani 1 1 d .
O4 O 1.1978(5) 0.8853(2) 0.2630(6) 0.0491(16) Uani 1 1 d .
O5 O 0.8664(4) 0.88138(19) 0.2929(4) 0.0287(12) Uani 1 1 d .
O6 O 0.7906(4) 0.92855(19) 0.4747(4) 0.0271(12) Uani 1 1 d .
O7 O 0.7131(4) 0.68099(18) -0.0251(4) 0.0244(12) Uani 1 1 d .
O8 O 0.6965(4) 0.80899(18) 0.1949(4) 0.0237(12) Uani 1 1 d .
O9 O 0.5170(4) 0.83702(17) 0.2738(4) 0.0231(12) Uani 1 1 d .
O10 O 0.5658(4) 0.91053(19) 0.4857(4) 0.0286(13) Uani 1 1 d .
O11 O 0.3778(6) 0.9697(3) 0.4686(8) 0.093(3) Uani 1 1 d .
Eu1 Eu 0.67844(3) 0.884468(14) 0.31524(3) 0.02001(13) Uani 1 1 d .

loop_
_atom_site_aniso_label
_atom_site_aniso_U_11
_atom_site_aniso_U_22
_atom_site_aniso_U_33
_atom_site_aniso_U_23
_atom_site_aniso_U_13
_atom_site_aniso_U_12
C1 0.038(5) 0.028(4) 0.026(4) 0.003(4) 0.013(4) 0.007(4)
C2 0.057(6) 0.029(5) 0.018(4) 0.001(4) 0.006(4) 0.013(4)
C3 0.025(5) 0.035(5) 0.025(4) 0.002(4) 0.007(4) 0.003(4)
C4 0.018(4) 0.023(4) 0.024(4) -0.003(3) 0.005(3) -0.004(3)
C5 0.023(5) 0.037(5) 0.020(4) 0.006(4) 0.002(3) -0.004(4)
C6 0.017(4) 0.027(4) 0.025(4) -0.003(4) 0.001(3) -0.001(3)
C7 0.042(5) 0.028(5) 0.035(4) 0.006(4) 0.006(4) 0.004(4)
C8 0.061(7) 0.018(5) 0.044(5) 0.008(4) 0.003(5) 0.003(4)
C9 0.034(5) 0.026(5) 0.049(5) -0.010(4) -0.004(4) 0.012(4)
C10 0.037(5) 0.033(5) 0.024(4) 0.006(4) 0.001(4) 0.000(4)
C11 0.019(4) 0.015(4) 0.022(4) -0.002(3) -0.006(3) -0.002(3)
C12 0.014(4) 0.035(5) 0.022(4) -0.010(4) 0.004(3) -0.003(3)
C13 0.034(5) 0.040(5) 0.036(5) -0.010(4) 0.010(4) 0.002(4)
C14 0.031(5) 0.031(5) 0.048(5) -0.006(4) 0.020(4) -0.007(4)
C15 0.030(5) 0.024(4) 0.044(5) 0.005(4) 0.009(4) 0.009(4)
C16 0.026(5) 0.022(4) 0.037(4) 0.006(3) -0.004(4) 0.000(3)
C17 0.025(5) 0.031(5) 0.044(5) 0.011(4) 0.000(4) 0.004(4)
C18 0.040(6) 0.025(5) 0.036(5) 0.013(4) -0.002(4) -0.011(4)
C19 0.027(5) 0.057(6) 0.038(5) 0.007(5) -0.006(4) -0.001(4)
C20 0.043(7) 0.046(6) 0.047(6) 0.008(5) -0.020(5) -0.013(5)
C21 0.042(6) 0.031(5) 0.029(4) -0.004(4) -0.007(4) -0.007(4)
C22 0.031(5) 0.021(4) 0.030(4) 0.009(3) -0.002(4) -0.006(4)
C23 0.028(5) 0.021(4) 0.022(4) 0.014(3) 0.001(3) -0.011(3)
C24 0.028(5) 0.013(4) 0.027(4) 0.003(3) 0.001(4) -0.002(3)
C25 0.040(6) 0.015(4) 0.038(5) -0.003(4) 0.006(4) 0.001(4)
C26 0.031(5) 0.021(4) 0.032(4) -0.005(4) 0.006(4) 0.008(4)
C27 0.025(5) 0.021(4) 0.014(4) 0.009(3) -0.001(3) -0.003(3)
C28 0.034(5) 0.018(4) 0.018(4) 0.001(3) 0.009(3) 0.002(4)
C29 0.035(5) 0.020(4) 0.022(4) 0.001(3) 0.002(4) -0.005(4)
C30 0.034(5) 0.015(4) 0.019(4) 0.004(3) 0.008(3) -0.002(3)
C31 0.025(5) 0.029(5) 0.032(4) -0.004(4) 0.000(4) -0.008(4)
C32 0.042(6) 0.026(5) 0.045(5) 0.002(4) 0.008(4) -0.012(4)
C33 0.032(6) 0.031(5) 0.058(6) -0.001(4) 0.006(5) 0.006(4)
C34 0.018(5) 0.033(5) 0.035(4) -0.007(4) -0.002(4) 0.002(4)
C35 0.032(5) 0.022(4) 0.016(4) 0.005(3) 0.001(3) 0.002(4)
C36 0.017(4) 0.023(4) 0.018(4) 0.006(3) 0.010(3) 0.005(3)
N1 0.035(5) 0.025(4) 0.029(3) 0.000(3) 0.013(3) 0.003(3)
N2 0.043(4) 0.031(4) 0.018(3) 0.000(3) 0.005(3) 0.013(3)
N3 0.024(4) 0.022(4) 0.024(3) 0.003(3) 0.008(3) 0.004(3)
N4 0.023(4) 0.026(4) 0.046(4) 0.000(3) 0.009(3) -0.006(3)
N5 0.023(4) 0.025(3) 0.025(3) 0.003(3) 0.000(3) -0.002(3)
N6 0.027(4) 0.021(3) 0.027(3) -0.003(3) 0.011(3) 0.002(3)
N7 0.022(4) 0.024(4) 0.020(3) 0.000(3) 0.002(3) -0.006(3)
O1 0.044(4) 0.040(3) 0.024(3) 0.006(3) 0.010(3) 0.008(3)
O2 0.038(4) 0.013(3) 0.030(3) 0.000(2) -0.001(2) 0.004(2)
O3 0.034(4) 0.028(3) 0.017(3) -0.001(2) 0.006(2) 0.006(2)
O4 0.027(4) 0.060(4) 0.061(4) -0.006(3) 0.010(3) 0.010(3)
O5 0.018(3) 0.038(3) 0.029(3) -0.010(3) -0.005(2) -0.009(3)
O6 0.023(3) 0.034(3) 0.025(3) -0.005(2) 0.005(2) 0.000(2)
O7 0.027(3) 0.021(3) 0.025(3) -0.009(2) 0.007(2) 0.000(2)
O8 0.020(3) 0.019(3) 0.032(3) -0.003(2) 0.004(2) -0.004(2)
O9 0.030(3) 0.012(3) 0.028(3) -0.008(2) 0.004(2) 0.002(2)
O10 0.036(3) 0.028(3) 0.023(3) -0.004(2) 0.007(2) -0.005(3)
O11 0.047(5) 0.111(7) 0.121(7) 0.069(6) 0.017(5) 0.022(5)
Eu1 0.0226(2) 0.0175(2) 0.01986(18) -0.00171(19) 0.00235(13) -0.0015(2)

loop_
_atom_type_symbol
_atom_type_description
_atom_type_scat_dispersion_real
_atom_type_scat_dispersion_imag
_atom_type_scat_source
C C 0.0033 0.0016 'International Tables Vol C Tables 4.2.6.8 and 6.1.1.4'
H H 0.0000 0.0000 'International Tables Vol C Tables 4.2.6.8 and 6.1.1.4'
N N 0.0061 0.0033 'International Tables Vol C Tables 4.2.6.8 and 6.1.1.4'
O O 0.0106 0.0060 'International Tables Vol C Tables 4.2.6.8 and 6.1.1.4'
Eu Eu -0.1578 3.6682 'International Tables Vol C Tables 4.2.6.8 and 6.1.1.4'

loop_
_geom_angle_atom_site_label_1
_geom_angle_atom_site_label_2
_geom_angle_atom_site_label_3
_geom_angle
_geom_angle_site_symmetry_1
_geom_angle_site_symmetry_3
N1 C1 C2 112.0(6) . .
N1 C1 H25A 109.2 . .
C2 C1 H25A 109.2 . .
N1 C1 H25B 109.2 . .
C2 C1 H25B 109.2 . .
H25A C1 H25B 107.9 . .
N2 C2 C1 113.5(6) . .
N2 C2 H26A 108.9 . .
C1 C2 H26A 108.9 . .
N2 C2 H26B 108.9 . .
C1 C2 H26B 108.9 . .
H26A C2 H26B 107.7 . .
O1 C3 N2 123.4(7) . .
O1 C3 C4 117.6(7) . .
N2 C3 C4 119.0(6) . .
C5 C4 N3 117.6(7) . .
C5 C4 C3 120.3(7) . .
N3 C4 C3 122.0(6) . .
C4 C5 C6 121.9(7) . .
C4 C5 H29 119.0 . .
C6 C5 H29 119.0 . .
C11 C6 C7 118.5(7) . .
C11 C6 C5 119.0(7) . .
C7 C6 C5 122.5(7) . .
C8 C7 C6 120.6(7) . .
C8 C7 H31 119.7 . .
C6 C7 H31 119.7 . .
C7 C8 C9 120.0(8) . .
C7 C8 H32 120.0 . .
C9 C8 H32 120.0 . .
C8 C9 C10 122.1(8) . .
C8 C9 H33 119.0 . .
C10 C9 H33 119.0 . .
C11 C10 C9 118.0(7) . .
C11 C10 H34 121.0 . .
C9 C10 H34 121.0 . .
C10 C11 C6 120.7(7) . .
C10 C11 C12 119.9(7) . .
C6 C11 C12 119.4(7) . .
O3 C12 N3 117.4(7) . .
O3 C12 C11 124.2(7) . .
N3 C12 C11 118.4(7) . .
O3 C12 Eu1 39.2(3) . .
N3 C12 Eu1 78.6(4) . .
C11 C12 Eu1 161.3(5) . .
N1 C13 C14 114.3(7) . .
N1 C13 H1A 108.7 . .
C14 C13 H1A 108.7 . .
N1 C13 H1B 108.7 . .
C14 C13 H1B 108.7 . .
H1A C13 H1B 107.6 . .
N4 C14 C13 114.9(6) . .
N4 C14 H2A 108.5 . .
C13 C14 H2A 108.5 . .
N4 C14 H2B 108.5 . .
C13 C14 H2B 108.5 . .
H2A C14 H2B 107.5 . .
O4 C15 N4 124.1(8) . .
O4 C15 C16 118.3(7) . .
N4 C15 C16 117.5(7) . .
C17 C16 N5 118.6(7) . .
C17 C16 C15 116.7(8) . .
N5 C16 C15 123.6(7) . .
C16 C17 C18 120.4(8) . .
C16 C17 H5 119.8 . .
C18 C17 H5 119.8 . .
C23 C18 C19 121.5(8) . .
C23 C18 C17 117.7(7) . .
C19 C18 C17 120.8(8) . .
C18 C19 C20 118.3(9) . .
C18 C19 H7 120.8 . .
C20 C19 H7 120.8 . .
C21 C20 C19 121.4(8) . .
C21 C20 H8 119.3 . .
C19 C20 H8 119.3 . .
C20 C21 C22 120.4(9) . .
C20 C21 H9 119.8 . .
C22 C21 H9 119.8 . .
C21 C22 C23 119.5(8) . .
C21 C22 H10 120.3 . .
C23 C22 H10 120.3 . .
C18 C23 C22 118.8(7) . .
C18 C23 C24 121.7(7) . .
C22 C23 C24 119.5(7) . .
O6 C24 N5 119.0(6) . .
O6 C24 C23 123.7(7) . .
N5 C24 C23 117.3(7) . .
O6 C24 Eu1 39.5(3) . .
N5 C24 Eu1 79.8(4) . .
C23 C24 Eu1 161.9(6) . .
N1 C25 C26 112.0(6) . .
N1 C25 H13A 109.2 . .
C26 C25 H13A 109.2 . .
N1 C25 H13B 109.2 . .
C26 C25 H13B 109.2 . .
H13A C25 H13B 107.9 . .
N6 C26 C25 112.3(6) . .
N6 C26 H14A 109.1 . .
C25 C26 H14A 109.1 . .
N6 C26 H14B 109.1 . .
C25 C26 H14B 109.1 . .
H14A C26 H14B 107.9 . .
O7 C27 N6 122.3(7) . .
O7 C27 C28 118.4(7) . .
N6 C27 C28 119.3(6) . .
C29 C28 N7 117.9(7) . .
C29 C28 C27 120.1(7) . .
N7 C28 C27 122.0(7) . .
C28 C29 C30 123.6(7) . .
C28 C29 H17 118.2 . .
C30 C29 H17 118.2 . .
C35 C30 C31 119.5(7) . .
C35 C30 C29 117.4(7) . .
C31 C30 C29 123.1(7) . .
C32 C31 C30 120.5(8) . .
C32 C31 H19 119.7 . .
C30 C31 H19 119.7 . .
C31 C32 C33 120.9(8) . .
C31 C32 H20 119.6 . .
C33 C32 H20 119.6 . .
C34 C33 C32 119.2(8) . .
C34 C33 H21 120.4 . .
C32 C33 H21 120.4 . .
C33 C34 C35 119.5(7) . .
C33 C34 H22 120.2 . .
C35 C34 H22 120.2 . .
C34 C35 C30 120.3(7) . .
C34 C35 C36 118.9(7) . .
C30 C35 C36 120.7(7) . .
O9 C36 N7 118.2(7) . .
O9 C36 C35 124.7(7) . .
N7 C36 C35 117.0(6) . .
O9 C36 Eu1 38.6(3) . .
N7 C36 Eu1 79.7(4) . .
C35 C36 Eu1 163.3(5) . .
C13 N1 C1 108.7(6) . .
C13 N1 C25 111.0(6) . .
C1 N1 C25 111.1(6) . .
C3 N2 C2 124.4(6) . .
C3 N2 H6 117.8 . .
C2 N2 H6 117.8 . .
C12 N3 O2 116.2(6) . .
C12 N3 C4 123.4(6) . .
O2 N3 C4 120.4(6) . .
C15 N4 C14 121.5(7) . .
C15 N4 H2 119.2 . .
C14 N4 H2 119.2 . .
C24 N5 O5 116.0(6) . .
C24 N5 C16 124.1(6) . .
O5 N5 C16 119.9(6) . .
C27 N6 C26 121.9(6) . .
C27 N6 H4 119.1 . .
C26 N6 H4 119.1 . .
O8 N7 C36 116.1(6) . .
O8 N7 C28 120.6(6) . .
C36 N7 C28 123.3(6) . .
N3 O2 Eu1 119.0(4) . .
C12 O3 Eu1 121.0(5) . .
N5 O5 Eu1 118.6(4) . .
C24 O6 Eu1 120.4(4) . .
C27 O7 Eu1 164.5(5) . 4_575
N7 O8 Eu1 118.0(4) . .
C36 O9 Eu1 121.9(4) . .
O9 Eu1 O2 91.96(17) . .
O9 Eu1 O5 141.83(16) . .
O2 Eu1 O5 79.51(17) . .
O9 Eu1 O6 144.08(16) . .
O2 Eu1 O6 120.77(17) . .
O5 Eu1 O6 65.46(16) . .
O9 Eu1 O3 100.57(17) . .
O2 Eu1 O3 65.03(16) . .
O5 Eu1 O3 108.90(18) . .
O6 Eu1 O3 82.59(17) . .
O9 Eu1 O8 65.65(16) . .
O2 Eu1 O8 71.55(16) . .
O5 Eu1 O8 76.40(16) . .
O6 Eu1 O8 135.05(17) . .
O3 Eu1 O8 133.95(16) . .
O9 Eu1 O7 80.40(16) . 4_576
O2 Eu1 O7 147.18(17) . 4_576
O5 Eu1 O7 86.98(17) . 4_576
O6 Eu1 O7 78.76(17) . 4_576
O3 Eu1 O7 147.67(16) . 4_576
O8 Eu1 O7 76.26(16) . 4_576
O9 Eu1 O10 75.52(16) . .
O2 Eu1 O10 133.12(17) . .
O5 Eu1 O10 135.77(16) . .
O6 Eu1 O10 71.24(17) . .
O3 Eu1 O10 73.08(16) . .
O8 Eu1 O10 135.17(16) . .
O7 Eu1 O10 75.99(17) 4_576 .
O9 Eu1 C36 19.53(16) . .
O2 Eu1 C36 84.16(17) . .
O5 Eu1 C36 122.47(17) . .
O6 Eu1 C36 154.97(17) . .
O3 Eu1 C36 112.94(17) . .
O8 Eu1 C36 46.14(17) . .
O7 Eu1 C36 78.13(16) 4_576 .
O10 Eu1 C36 93.86(17) . .
O9 Eu1 C24 156.38(17) . .
O2 Eu1 C24 111.29(18) . .
O5 Eu1 C24 45.55(18) . .
O6 Eu1 C24 20.09(18) . .
O3 Eu1 C24 93.30(17) . .
O8 Eu1 C24 116.73(18) . .
O7 Eu1 C24 77.71(17) 4_576 .
O10 Eu1 C24 90.60(18) . .
C36 Eu1 C24 153.55(17) . .
O9 Eu1 C12 102.42(17) . .
O2 Eu1 C12 45.64(17) . .
O5 Eu1 C12 97.80(18) . .
O6 Eu1 C12 92.34(17) . .
O3 Eu1 C12 19.77(16) . .
O8 Eu1 C12 116.40(17) . .
O7 Eu1 C12 167.17(17) 4_576 .
O10 Eu1 C12 92.48(17) . .
C36 Eu1 C12 108.71(17) . .
C24 Eu1 C12 97.10(17) . .

loop_
_geom_bond_atom_site_label_1
_geom_bond_atom_site_label_2
_geom_bond_distance
_geom_bond_site_symmetry_2
C1 N1 1.474(9) .
C1 C2 1.519(11) .
C1 H25A 0.9700 .
C1 H25B 0.9700 .
C2 N2 1.450(9) .
C2 H26A 0.9700 .
C2 H26B 0.9700 .
C3 O1 1.253(8) .
C3 N2 1.310(9) .
C3 C4 1.492(10) .
C4 C5 1.362(10) .
C4 N3 1.413(9) .
C5 C6 1.414(10) .
C5 H29 0.9300 .
C6 C11 1.408(10) .
C6 C7 1.409(10) .
C7 C8 1.358(11) .
C7 H31 0.9300 .
C8 C9 1.371(11) .
C8 H32 0.9300 .
C9 C10 1.393(10) .
C9 H33 0.9300 .
C10 C11 1.386(10) .
C10 H34 0.9300 .
C11 C12 1.427(10) .
C12 O3 1.275(8) .
C12 N3 1.361(9) .
C12 Eu1 3.231(8) .
C13 N1 1.472(10) .
C13 C14 1.484(10) .
C13 H1A 0.9700 .
C13 H1B 0.9700 .
C14 N4 1.480(9) .
C14 H2A 0.9700 .
C14 H2B 0.9700 .
C15 O4 1.220(9) .
C15 N4 1.342(10) .
C15 C16 1.506(11) .
C16 C17 1.362(10) .
C16 N5 1.398(10) .
C17 C18 1.452(11) .
C17 H5 0.9300 .
C18 C23 1.376(11) .
C18 C19 1.394(11) .
C19 C20 1.402(12) .
C19 H7 0.9300 .
C20 C21 1.358(12) .
C20 H8 0.9300 .
C21 C22 1.391(10) .
C21 H9 0.9300 .
C22 C23 1.426(11) .
C22 H10 0.9300 .
C23 C24 1.429(10) .
C24 O6 1.280(9) .
C24 N5 1.338(9) .
C24 Eu1 3.211(8) .
C25 N1 1.474(9) .
C25 C26 1.489(10) .
C25 H13A 0.9700 .
C25 H13B 0.9700 .
C26 N6 1.447(9) .
C26 H14A 0.9700 .
C26 H14B 0.9700 .
C27 O7 1.224(8) .
C27 N6 1.323(9) .
C27 C28 1.510(10) .
C28 C29 1.352(10) .
C28 N7 1.402(9) .
C29 C30 1.415(11) .
C29 H17 0.9300 .
C30 C35 1.393(9) .
C30 C31 1.399(10) .
C31 C32 1.337(11) .
C31 H19 0.9300 .
C32 C33 1.421(11) .
C32 H20 0.9300 .
C33 C34 1.387(11) .
C33 H21 0.9300 .
C34 C35 1.391(11) .
C34 H22 0.9300 .
C35 C36 1.455(10) .
C36 O9 1.264(8) .
C36 N7 1.371(9) .
C36 Eu1 3.208(7) .
N2 H6 0.8600 .
N3 O2 1.363(7) .
N4 H2 0.8600 .
N5 O5 1.370(7) .
N6 H4 0.8600 .
N7 O8 1.362(7) .
O2 Eu1 2.361(5) .
O3 Eu1 2.384(5) .
O5 Eu1 2.367(5) .
O6 Eu1 2.368(5) .
O7 Eu1 2.420(5) 4_575
O8 Eu1 2.386(5) .
O9 Eu1 2.356(5) .
O10 Eu1 2.501(5) .
Eu1 O7 2.420(5) 4_576

loop_
_geom_torsion_atom_site_label_1
_geom_torsion_atom_site_label_2
_geom_torsion_atom_site_label_3
_geom_torsion_atom_site_label_4
_geom_torsion
_geom_torsion_site_symmetry_4
N1 C1 C2 N2 74.4(8) .
O1 C3 C4 C5 -20.4(11) .
N2 C3 C4 C5 158.4(8) .
O1 C3 C4 N3 161.0(7) .
N2 C3 C4 N3 -20.1(11) .
N3 C4 C5 C6 -5.1(11) .
C3 C4 C5 C6 176.3(7) .
C4 C5 C6 C11 0.2(11) .
C4 C5 C6 C7 179.9(7) .
C11 C6 C7 C8 -3.0(12) .
C5 C6 C7 C8 177.3(8) .
C6 C7 C8 C9 0.4(13) .
C7 C8 C9 C10 2.0(13) .
C8 C9 C10 C11 -1.7(12) .
C9 C10 C11 C6 -1.1(11) .
C9 C10 C11 C12 178.5(7) .
C7 C6 C11 C10 3.4(11) .
C5 C6 C11 C10 -176.9(7) .
C7 C6 C11 C12 -176.2(7) .
C5 C6 C11 C12 3.5(10) .
C10 C11 C12 O3 -4.3(11) .
C6 C11 C12 O3 175.3(7) .
C10 C11 C12 N3 178.4(7) .
C6 C11 C12 N3 -2.1(10) .
C10 C11 C12 Eu1 -29(2) .
C6 C11 C12 Eu1 151.0(13) .
N1 C13 C14 N4 67.1(9) .
O4 C15 C16 C17 9.0(11) .
N4 C15 C16 C17 -166.8(7) .
O4 C15 C16 N5 176.8(7) .
N4 C15 C16 N5 1.0(11) .
N5 C16 C17 C18 -1.7(11) .
C15 C16 C17 C18 166.7(7) .
C16 C17 C18 C23 -2.9(11) .
C16 C17 C18 C19 179.7(7) .
C23 C18 C19 C20 -1.1(12) .
C17 C18 C19 C20 176.1(8) .
C18 C19 C20 C21 -1.3(13) .
C19 C20 C21 C22 1.8(13) .
C20 C21 C22 C23 0.1(11) .
C19 C18 C23 C22 2.9(11) .
C17 C18 C23 C22 -174.4(7) .
C19 C18 C23 C24 -177.7(7) .
C17 C18 C23 C24 4.9(11) .
C21 C22 C23 C18 -2.4(10) .
C21 C22 C23 C24 178.2(7) .
C18 C23 C24 O6 177.1(7) .
C22 C23 C24 O6 -3.6(11) .
C18 C23 C24 N5 -2.1(10) .
C22 C23 C24 N5 177.2(6) .
C18 C23 C24 Eu1 158.3(12) .
C22 C23 C24 Eu1 -22(2) .
N1 C25 C26 N6 67.8(9) .
O7 C27 C28 C29 -4.9(10) .
N6 C27 C28 C29 176.9(6) .
O7 C27 C28 N7 175.4(6) .
N6 C27 C28 N7 -2.8(10) .
N7 C28 C29 C30 -1.9(11) .
C27 C28 C29 C30 178.5(6) .
C28 C29 C30 C35 1.0(11) .
C28 C29 C30 C31 -178.1(7) .
C35 C30 C31 C32 -1.5(11) .
C29 C30 C31 C32 177.6(7) .
C30 C31 C32 C33 1.4(12) .
C31 C32 C33 C34 -0.7(12) .
C32 C33 C34 C35 0.3(12) .
C33 C34 C35 C30 -0.4(11) .
C33 C34 C35 C36 179.4(7) .
C31 C30 C35 C34 1.0(10) .
C29 C30 C35 C34 -178.1(7) .
C31 C30 C35 C36 -178.8(6) .
C29 C30 C35 C36 2.0(10) .
C34 C35 C36 O9 -2.6(10) .
C30 C35 C36 O9 177.2(6) .
C34 C35 C36 N7 176.1(6) .
C30 C35 C36 N7 -4.1(9) .
C34 C35 C36 Eu1 -4(2) .
C30 C35 C36 Eu1 176.1(12) .
C14 C13 N1 C1 79.6(8) .
C14 C13 N1 C25 -157.9(7) .
C2 C1 N1 C13 -156.8(6) .
C2 C1 N1 C25 80.8(8) .
C26 C25 N1 C13 85.9(8) .
C26 C25 N1 C1 -153.1(7) .
O1 C3 N2 C2 2.5(13) .
C4 C3 N2 C2 -176.3(7) .
C1 C2 N2 C3 114.1(8) .
O3 C12 N3 O2 -0.1(9) .
C11 C12 N3 O2 177.5(6) .
Eu1 C12 N3 O2 6.0(5) .
O3 C12 N3 C4 179.4(6) .
C11 C12 N3 C4 -3.1(10) .
Eu1 C12 N3 C4 -174.6(6) .
C5 C4 N3 C12 6.7(10) .
C3 C4 N3 C12 -174.7(7) .
C5 C4 N3 O2 -173.9(6) .
C3 C4 N3 O2 4.6(10) .
O4 C15 N4 C14 -10.0(12) .
C16 C15 N4 C14 165.6(7) .
C13 C14 N4 C15 118.7(8) .
O6 C24 N5 O5 -3.3(9) .
C23 C24 N5 O5 175.9(6) .
Eu1 C24 N5 O5 2.0(5) .
O6 C24 N5 C16 177.8(6) .
C23 C24 N5 C16 -3.0(10) .
Eu1 C24 N5 C16 -176.9(6) .
C17 C16 N5 C24 4.9(11) .
C15 C16 N5 C24 -162.7(7) .
C17 C16 N5 O5 -174.0(6) .
C15 C16 N5 O5 18.5(10) .
O7 C27 N6 C26 4.6(10) .
C28 C27 N6 C26 -177.2(6) .
C25 C26 N6 C27 95.5(8) .
O9 C36 N7 O8 0.6(9) .
C35 C36 N7 O8 -178.1(5) .
Eu1 C36 N7 O8 1.8(5) .
O9 C36 N7 C28 -177.9(6) .
C35 C36 N7 C28 3.3(9) .
Eu1 C36 N7 C28 -176.7(6) .
C29 C28 N7 O8 -178.9(6) .
C27 C28 N7 O8 0.7(9) .
C29 C28 N7 C36 -0.4(10) .
C27 C28 N7 C36 179.2(6) .
C12 N3 O2 Eu1 -9.2(7) .
C4 N3 O2 Eu1 171.3(5) .
N3 C12 O3 Eu1 9.4(8) .
C11 C12 O3 Eu1 -168.0(5) .
C24 N5 O5 Eu1 -3.0(7) .
C16 N5 O5 Eu1 175.9(5) .
N5 C24 O6 Eu1 8.3(9) .
C23 C24 O6 Eu1 -171.0(5) .
N6 C27 O7 Eu1 -116.0(17) 4_575
C28 C27 O7 Eu1 66(2) 4_575
C36 N7 O8 Eu1 -2.7(7) .
C28 N7 O8 Eu1 175.9(4) .
N7 C36 O9 Eu1 1.9(8) .
C35 C36 O9 Eu1 -179.5(5) .
C36 O9 Eu1 O2 66.4(5) .
C36 O9 Eu1 O5 -9.1(6) .
C36 O9 Eu1 O6 -136.7(5) .
C36 O9 Eu1 O3 131.3(5) .
C36 O9 Eu1 O8 -2.4(5) .
C36 O9 Eu1 O7 -81.5(5) 4_576
C36 O9 Eu1 O10 -159.4(5) .
C36 O9 Eu1 C24 -103.7(6) .
C36 O9 Eu1 C12 111.2(5) .
N3 O2 Eu1 O9 110.4(5) .
N3 O2 Eu1 O5 -107.1(5) .
N3 O2 Eu1 O6 -54.1(5) .
N3 O2 Eu1 O3 9.6(4) .
N3 O2 Eu1 O8 173.9(5) .
N3 O2 Eu1 O7 -174.4(4) 4_576
N3 O2 Eu1 O10 38.5(5) .
N3 O2 Eu1 C36 128.3(5) .
N3 O2 Eu1 C24 -73.9(5) .
N3 O2 Eu1 C12 4.9(4) .
N5 O5 Eu1 O9 -144.4(4) .
N5 O5 Eu1 O2 135.9(5) .
N5 O5 Eu1 O6 4.9(4) .
N5 O5 Eu1 O3 77.1(4) .
N5 O5 Eu1 O8 -150.7(5) .
N5 O5 Eu1 O7 -74.1(4) 4_576
N5 O5 Eu1 O10 -7.8(6) .
N5 O5 Eu1 C36 -148.0(4) .
N5 O5 Eu1 C24 1.6(4) .
N5 O5 Eu1 C12 93.9(4) .
C24 O6 Eu1 O9 140.6(5) .
C24 O6 Eu1 O2 -66.6(5) .
C24 O6 Eu1 O5 -6.9(5) .
C24 O6 Eu1 O3 -121.6(5) .
C24 O6 Eu1 O8 27.7(6) .
C24 O6 Eu1 O7 84.9(5) 4_576
C24 O6 Eu1 O10 163.8(5) .
C24 O6 Eu1 C36 107.8(6) .
C24 O6 Eu1 C12 -104.4(5) .
C12 O3 Eu1 O9 -97.3(5) .
C12 O3 Eu1 O2 -10.1(5) .
C12 O3 Eu1 O5 58.1(5) .
C12 O3 Eu1 O6 118.9(5) .
C12 O3 Eu1 O8 -31.1(6) .
C12 O3 Eu1 O7 174.0(5) 4_576
C12 O3 Eu1 O10 -168.5(5) .
C12 O3 Eu1 C36 -81.5(5) .
C12 O3 Eu1 C24 101.9(5) .
N7 O8 Eu1 O9 2.6(4) .
N7 O8 Eu1 O2 -98.4(4) .
N7 O8 Eu1 O5 178.3(4) .
N7 O8 Eu1 O6 146.2(4) .
N7 O8 Eu1 O3 -78.4(5) .
N7 O8 Eu1 O7 88.1(4) 4_576
N7 O8 Eu1 O10 34.9(5) .
N7 O8 Eu1 C36 1.5(4) .
N7 O8 Eu1 C24 156.5(4) .
N7 O8 Eu1 C12 -89.7(4) .
N7 C36 Eu1 O9 -178.3(7) .
C35 C36 Eu1 O9 1.6(14) .
O9 C36 Eu1 O2 -113.0(5) .
N7 C36 Eu1 O2 68.7(4) .
C35 C36 Eu1 O2 -111.5(16) .
O9 C36 Eu1 O5 173.3(4) .
N7 C36 Eu1 O5 -5.0(4) .
C35 C36 Eu1 O5 174.9(15) .
O9 C36 Eu1 O6 71.8(7) .
N7 C36 Eu1 O6 -106.5(5) .
C35 C36 Eu1 O6 73.4(17) .
O9 C36 Eu1 O3 -53.3(5) .
N7 C36 Eu1 O3 128.4(4) .
C35 C36 Eu1 O3 -51.8(16) .
O9 C36 Eu1 O8 177.0(6) .
N7 C36 Eu1 O8 -1.3(3) .
C35 C36 Eu1 O8 178.6(17) .
O9 C36 Eu1 O7 94.8(5) 4_576
N7 C36 Eu1 O7 -83.6(4) 4_576
C35 C36 Eu1 O7 96.3(16) 4_576
O9 C36 Eu1 O10 19.9(5) .
N7 C36 Eu1 O10 -158.4(4) .
C35 C36 Eu1 O10 21.5(16) .
O9 C36 Eu1 C24 119.1(6) .
N7 C36 Eu1 C24 -59.2(6) .
C35 C36 Eu1 C24 120.7(15) .
O9 C36 Eu1 C12 -74.0(5) .
N7 C36 Eu1 C12 107.7(4) .
C35 C36 Eu1 C12 -72.4(16) .
O6 C24 Eu1 O9 -68.4(7) .
N5 C24 Eu1 O9 118.9(5) .
C23 C24 Eu1 O9 -43.5(18) .
O6 C24 Eu1 O2 122.2(5) .
N5 C24 Eu1 O2 -50.5(4) .
C23 C24 Eu1 O2 147.2(16) .
O6 C24 Eu1 O5 171.2(6) .
N5 C24 Eu1 O5 -1.4(4) .
C23 C24 Eu1 O5 -163.8(17) .
N5 C24 Eu1 O6 -172.7(8) .
C23 C24 Eu1 O6 25.0(14) .
O6 C24 Eu1 O3 57.8(5) .
N5 C24 Eu1 O3 -114.9(4) .
C23 C24 Eu1 O3 82.7(16) .
O6 C24 Eu1 O8 -158.4(5) .
N5 C24 Eu1 O8 28.9(4) .
C23 C24 Eu1 O8 -133.4(16) .
O6 C24 Eu1 O7 -90.9(5) 4_576
N5 C24 Eu1 O7 96.5(4) 4_576
C23 C24 Eu1 O7 -65.9(16) 4_576
O6 C24 Eu1 O10 -15.3(5) .
N5 C24 Eu1 O10 172.0(4) .
C23 C24 Eu1 O10 9.6(16) .
O6 C24 Eu1 C36 -115.2(6) .
N5 C24 Eu1 C36 72.1(6) .
C23 C24 Eu1 C36 -90.3(16) .
O6 C24 Eu1 C12 77.2(5) .
N5 C24 Eu1 C12 -95.4(4) .
C23 C24 Eu1 C12 102.2(16) .
O3 C12 Eu1 O9 86.7(5) .
N3 C12 Eu1 O9 -84.8(4) .
C11 C12 Eu1 O9 119.2(16) .
O3 C12 Eu1 O2 167.1(6) .
N3 C12 Eu1 O2 -4.3(4) .
C11 C12 Eu1 O2 -160.3(17) .
O3 C12 Eu1 O5 -125.9(5) .
N3 C12 Eu1 O5 62.7(4) .
C11 C12 Eu1 O5 -93.3(16) .
O3 C12 Eu1 O6 -60.3(5) .
N3 C12 Eu1 O6 128.2(4) .
C11 C12 Eu1 O6 -27.8(16) .
N3 C12 Eu1 O3 -171.5(8) .
C11 C12 Eu1 O3 32.5(14) .
O3 C12 Eu1 O8 155.5(5) .
N3 C12 Eu1 O8 -16.0(5) .
C11 C12 Eu1 O8 -172.0(15) .
O3 C12 Eu1 O7 -14.7(11) 4_576
N3 C12 Eu1 O7 173.8(7) 4_576
C11 C12 Eu1 O7 18(2) 4_576
O3 C12 Eu1 O10 11.0(5) .
N3 C12 Eu1 O10 -160.5(4) .
C11 C12 Eu1 O10 43.5(16) .
O3 C12 Eu1 C36 105.9(5) .
N3 C12 Eu1 C36 -65.6(4) .
C11 C12 Eu1 C36 138.5(16) .
O3 C12 Eu1 C24 -79.9(5) .
N3 C12 Eu1 C24 108.6(4) .
C11 C12 Eu1 C24 -47.4(16) .
